data_4022814
loop_
_publ_author_name
'Antonio Manetto'
'Dimitris Georganakis'
'Leondios Leondiadis'
'Thanasis Gimisis'
'Peter Mayer'
'Thomas Carell'
'Chryssostomos Chatgilialoglu'

_publ_contact_author_address
;
ISOF, Consiglio Nazionale delle Ricerche
Via P. Gobetti
40129 Bologna
Italy
;
_publ_contact_author_email chrys@isof.cnr.it
_publ_contact_author_fax '+39 051 639 8349'
_publ_contact_author_name 'Chryssostomos Chatgilialoglu'
_publ_section_title
;
 Independent Generation of C5'-Nucleosidyl Radicals
 in Thymidine and 2'-Deoxyguanosine
;
_journal_name_full 'Journal of Organic Chemistry'
_journal_page_first 3659
_journal_page_last 3666
_journal_paper_doi 10.1021/jo062518c
_journal_volume 72
_journal_year 2007
_chemical_formula_moiety 'C23 H38 N2 O7 Si'
_chemical_formula_sum 'C23 H38 N2 O7 Si'
_chemical_formula_weight 482.643
_space_group_IT_number 4
_symmetry_cell_setting monoclinic
_symmetry_Int_Tables_number 4
_symmetry_space_group_name_Hall 'P 2yb'
_symmetry_space_group_name_H-M 'P 1 21 1'
_atom_sites_solution_hydrogens geom
_atom_sites_solution_primary direct
_atom_sites_solution_secondary difmap
_audit_author_name 'Mayer, P.'
_audit_block_code C23H38N2O7Si_kn169_carell
_audit_creation_date 21-Apr-06
_audit_creation_method 'form98_non/compatible with shelxl97-2'
_audit_update_record 17-Aug-06
_cell_angle_alpha 90.00
_cell_angle_beta 93.3188(11)
_cell_angle_gamma 90.00
_cell_formula_units_Z 4
_cell_length_a 14.1327(4)
_cell_length_b 10.9042(3)
_cell_length_c 17.7449(6)
_cell_measurement_reflns_used 5081
_cell_measurement_temperature 200(2)
_cell_measurement_theta_max 25.028
_cell_measurement_theta_min 3.134
_cell_volume 2730.01(14)
_computing_cell_refinement 'HKL Scalepack (Otwinowski & Minor 1997)'
_computing_data_collection 'Collect (Nonius BV, 1997-2000)'
_computing_data_reduction 'HKL Denzo and Scalepack (Otwinowski & Minor 1997)'
_computing_structure_refinement 'SHELXL-97 (G. M. Sheldrick. University of G\"ottingen, 97-2 version)'
_computing_structure_solution
;
A. Altomare, M. C. Burla, M. Camalli, G. L. Cascarano, C. Giacovazzo, A.
Guagliardi, A. G. G. Moliterni, G. Polidori, R. Spagna: SIR97: a new tool for
crystal structure determination and refinement; J. Appl. Crystallogr. 1999,
32, 115-119.
;
_diffrn_ambient_temperature 200(2)
_diffrn_detector_area_resol_mean 9
_diffrn_measured_fraction_theta_full 0.996
_diffrn_measured_fraction_theta_max 0.996
_diffrn_measurement_device '95mm CCD camera on \k-goniostat'
_diffrn_measurement_device_type KappaCCD
_diffrn_measurement_method phi/omega-scan
_diffrn_orient_matrix_type 'by Nonius Collect from scalepack cell'
_diffrn_orient_matrix_UB_11 0.0679678
_diffrn_orient_matrix_UB_12 -0.0232128
_diffrn_orient_matrix_UB_13 0.0103358
_diffrn_orient_matrix_UB_21 0.0178766
_diffrn_orient_matrix_UB_22 0.0509454
_diffrn_orient_matrix_UB_23 -0.0438268
_diffrn_orient_matrix_UB_31 0.0091826
_diffrn_orient_matrix_UB_32 0.0726364
_diffrn_orient_matrix_UB_33 0.0340421
_diffrn_radiation_collimation 0.25
_diffrn_radiation_monochromator 'Montel graded multilayer x-ray optics'
_diffrn_radiation_source 'rotating anode'
_diffrn_radiation_type MoK\a
_diffrn_radiation_wavelength 0.71073
_diffrn_reflns_av_R_equivalents 0.0000
_diffrn_reflns_av_sigmaI/netI 0.0624
_diffrn_reflns_limit_h_max 15
_diffrn_reflns_limit_h_min -15
_diffrn_reflns_limit_k_max 11
_diffrn_reflns_limit_k_min -11
_diffrn_reflns_limit_l_max 19
_diffrn_reflns_limit_l_min -19
_diffrn_reflns_number 7119
_diffrn_reflns_theta_full 22.50
_diffrn_reflns_theta_max 22.50
_diffrn_reflns_theta_min 3.17
_diffrn_source_current 55.00
_diffrn_source_power 3.025
_diffrn_source_type 'FR 591 generator'
_diffrn_source_voltage 55.00
_exptl_absorpt_coefficient_mu 0.127
_exptl_absorpt_correction_type multi-scan
_exptl_crystal_colour colourless
_exptl_crystal_density_diffrn 1.17429(6)
_exptl_crystal_density_method 'not measured'
_exptl_crystal_description block
_exptl_crystal_F_000 1040
_exptl_crystal_size_max 0.18
_exptl_crystal_size_mid 0.15
_exptl_crystal_size_min 0.11
_refine_diff_density_max 0.763
_refine_diff_density_min -0.316
_refine_diff_density_rms 0.052
_refine_ls_abs_structure_details 'Flack H D (1983), Acta Cryst. A39, 876-881'
_refine_ls_abs_structure_Flack 0.1(2)
_refine_ls_extinction_method none
_refine_ls_goodness_of_fit_ref 1.060
_refine_ls_hydrogen_treatment constr
_refine_ls_matrix_type full
_refine_ls_number_parameters 593
_refine_ls_number_reflns 7119
_refine_ls_number_restraints 7
_refine_ls_restrained_S_all 1.062
_refine_ls_R_factor_all 0.0839
_refine_ls_R_factor_gt 0.0621
_refine_ls_shift/su_max 0.000
_refine_ls_shift/su_mean 0.000
_refine_ls_structure_factor_coef Fsqd
_refine_ls_weighting_details 'calc w=1/[\s^2^(Fo^2^)+(0.1088P)^2^+0.5517P] where P=(Fo^2^+2Fc^2^)/3'
_refine_ls_weighting_scheme calc
_refine_ls_wR_factor_gt 0.1636
_refine_ls_wR_factor_ref 0.1774
_reflns_number_gt 5632
_reflns_number_total 7119
_reflns_threshold_expression >2sigma(I)
_cod_data_source_file jo062518csi20061215_053507.cif
_cod_data_source_block kn169
_cod_original_sg_symbol_H-M 'P 21'
_cod_database_code 4022814

loop_
_symmetry_equiv_pos_as_xyz
'x, y, z'
'-x, y+1/2, -z'

loop_
_atom_site_label
_atom_site_type_symbol
_atom_site_fract_x
_atom_site_fract_y
_atom_site_fract_z
_atom_site_U_iso_or_equiv
_atom_site_adp_type
_atom_site_occupancy
_atom_site_symmetry_multiplicity
_atom_site_calc_flag
_atom_site_refinement_flags
_atom_site_disorder_assembly
_atom_site_disorder_group
Si1 Si 0.03712(11) -0.18154(13) 0.14755(8) 0.0459(4) Uani 1 1 d . . .
Si2 Si 0.55728(12) 0.25825(14) 0.35450(9) 0.0554(5) Uani 1 1 d . . .
O1 O 0.0499(2) -0.1114(3) 0.23090(18) 0.0411(8) Uani 1 1 d . . .
O2 O 0.2252(3) -0.0498(4) 0.2731(2) 0.0643(11) Uani 1 1 d . . .
O3 O 0.0617(2) -0.0025(3) 0.38494(19) 0.0378(8) Uani 1 1 d . . .
O4 O -0.1227(2) -0.1640(3) 0.41191(19) 0.0447(9) Uani 1 1 d . . .
O5 O -0.0774(3) -0.3549(3) 0.3874(3) 0.0692(13) Uani 1 1 d . . .
O6 O -0.0757(3) 0.2941(3) 0.4418(2) 0.0639(11) Uani 1 1 d . . .
O7 O 0.0698(3) 0.5209(3) 0.2676(2) 0.0706(12) Uani 1 1 d . . .
O8 O 0.5389(2) 0.2237(3) 0.26379(19) 0.0439(9) Uani 1 1 d . . .
O9 O 0.7189(3) 0.1806(4) 0.2428(2) 0.0622(11) Uani 1 1 d . . .
O10 O 0.5549(2) 0.1159(3) 0.1154(2) 0.0487(9) Uani 1 1 d . . .
O11 O 0.3698(3) 0.2754(4) 0.0667(3) 0.0766(14) Uani 1 1 d . . .
O12 O 0.4116(4) 0.4695(5) 0.0957(3) 0.0989(17) Uani 1 1 d . . .
O13 O 0.4112(4) -0.1800(4) 0.0509(3) 0.0842(14) Uani 1 1 d . . .
O14 O 0.5528(3) -0.4048(4) 0.2399(3) 0.0676(12) Uani 1 1 d . . .
N1 N 0.0085(3) 0.1933(4) 0.3557(2) 0.0421(11) Uani 1 1 d . . .
N2 N 0.0009(3) 0.4061(4) 0.3552(3) 0.0500(12) Uani 1 1 d . . .
H2 H -0.0192 0.4741 0.3755 0.060 Uiso 1 1 calc R . .
N3 N 0.5015(3) -0.0803(4) 0.1413(2) 0.0491(12) Uani 1 1 d . . .
N4 N 0.4860(3) -0.2901(4) 0.1450(3) 0.0549(13) Uani 1 1 d . . .
H4 H 0.4631 -0.3579 0.1242 0.066 Uiso 1 1 calc R . .
C1 C -0.0739(5) -0.2748(7) 0.1454(4) 0.076(2) Uani 1 1 d . . .
H1A H -0.0667 -0.3411 0.1826 0.114 Uiso 1 1 calc R . .
H1B H -0.0860 -0.3098 0.0949 0.114 Uiso 1 1 calc R . .
H1C H -0.1272 -0.2223 0.1576 0.114 Uiso 1 1 calc R . .
C2 C 0.1378(5) -0.2829(6) 0.1311(4) 0.0685(18) Uani 1 1 d . . .
H2A H 0.1403 -0.3492 0.1685 0.103 Uiso 1 1 calc R . .
H2B H 0.1968 -0.2357 0.1358 0.103 Uiso 1 1 calc R . .
H2C H 0.1299 -0.3180 0.0803 0.103 Uiso 1 1 calc R . .
C3 C 0.0295(4) -0.0517(5) 0.0781(3) 0.0508(14) Uani 1 1 d . . .
C4 C -0.0062(5) -0.1002(6) -0.0012(3) 0.0641(16) Uani 1 1 d . . .
H4A H 0.0381 -0.1620 -0.0183 0.096 Uiso 1 1 calc R . .
H4B H -0.0102 -0.0319 -0.0372 0.096 Uiso 1 1 calc R . .
H4C H -0.0691 -0.1372 0.0021 0.096 Uiso 1 1 calc R . .
C5 C 0.1266(4) 0.0062(5) 0.0723(4) 0.0608(16) Uani 1 1 d . . .
H5A H 0.1714 -0.0559 0.0562 0.091 Uiso 1 1 calc R . .
H5B H 0.1487 0.0388 0.1217 0.091 Uiso 1 1 calc R . .
H5C H 0.1224 0.0729 0.0353 0.091 Uiso 1 1 calc R . .
C6 C -0.0405(5) 0.0435(6) 0.1028(4) 0.0646(17) Uani 1 1 d . . .
H6A H -0.1031 0.0058 0.1058 0.097 Uiso 1 1 calc R . .
H6B H -0.0445 0.1107 0.0661 0.097 Uiso 1 1 calc R . .
H6C H -0.0191 0.0757 0.1525 0.097 Uiso 1 1 calc R . .
C7 C 0.0903(3) -0.1690(4) 0.2978(3) 0.0363(11) Uani 1 1 d . . .
H7 H 0.0839 -0.2600 0.2925 0.044 Uiso 1 1 calc R . .
C8 C 0.1937(4) -0.1362(5) 0.3077(3) 0.0462(14) Uani 1 1 d . A .
C9 C 0.2595(3) -0.2104(4) 0.3618(3) 0.0544(15) Uani 1 1 d D . .
C10 C 0.3578(5) -0.2252(11) 0.3312(6) 0.087(4) Uiso 0.709(13) 1 d PD A 1
H10A H 0.3981 -0.2736 0.3668 0.131 Uiso 0.709(13) 1 calc PR A 1
H10B H 0.3863 -0.1442 0.3248 0.131 Uiso 0.709(13) 1 calc PR A 1
H10C H 0.3521 -0.2673 0.2823 0.131 Uiso 0.709(13) 1 calc PR A 1
C11 C 0.2170(6) -0.3339(6) 0.3849(7) 0.059(3) Uiso 0.709(13) 1 d PD A 1
H11A H 0.1542 -0.3200 0.4042 0.089 Uiso 0.709(13) 1 calc PR A 1
H11B H 0.2585 -0.3719 0.4244 0.089 Uiso 0.709(13) 1 calc PR A 1
H11C H 0.2110 -0.3882 0.3409 0.089 Uiso 0.709(13) 1 calc PR A 1
C12 C 0.2680(7) -0.1323(8) 0.4354(4) 0.069(3) Uiso 0.709(13) 1 d PD A 1
H12A H 0.2051 -0.1221 0.4550 0.103 Uiso 0.709(13) 1 calc PR A 1
H12B H 0.2944 -0.0517 0.4243 0.103 Uiso 0.709(13) 1 calc PR A 1
H12C H 0.3098 -0.1742 0.4732 0.103 Uiso 0.709(13) 1 calc PR A 1
C10 C 0.301(2) -0.291(3) 0.2990(13) 0.110(11) Uiso 0.291(13) 1 d PD A 2
H10D H 0.3253 -0.2373 0.2601 0.165 Uiso 0.291(13) 1 calc PR A 2
H10E H 0.2508 -0.3433 0.2762 0.165 Uiso 0.291(13) 1 calc PR A 2
H10F H 0.3524 -0.3416 0.3210 0.165 Uiso 0.291(13) 1 calc PR A 2
C11 C 0.3537(13) -0.140(3) 0.3782(19) 0.112(12) Uiso 0.291(13) 1 d PD A 2
H11D H 0.3637 -0.0830 0.3370 0.168 Uiso 0.291(13) 1 calc PR A 2
H11E H 0.4063 -0.1991 0.3824 0.168 Uiso 0.291(13) 1 calc PR A 2
H11F H 0.3509 -0.0950 0.4257 0.168 Uiso 0.291(13) 1 calc PR A 2
C12 C 0.224(2) -0.303(2) 0.4197(16) 0.089(9) Uiso 0.291(13) 1 d PD A 2
H12D H 0.2790 -0.3391 0.4482 0.133 Uiso 0.291(13) 1 calc PR A 2
H12E H 0.1878 -0.3677 0.3932 0.133 Uiso 0.291(13) 1 calc PR A 2
H12F H 0.1842 -0.2605 0.4546 0.133 Uiso 0.291(13) 1 calc PR A 2
C13 C 0.0346(3) -0.1258(4) 0.3645(3) 0.0379(12) Uani 1 1 d . . .
H13 H 0.0494 -0.1811 0.4086 0.045 Uiso 1 1 calc R . .
C14 C -0.0716(3) -0.1239(4) 0.3473(3) 0.0369(12) Uani 1 1 d . . .
H14 H -0.0898 -0.1737 0.3015 0.044 Uiso 1 1 calc R . .
C15 C -0.0945(4) 0.0102(4) 0.3345(3) 0.0443(13) Uani 1 1 d . . .
H15A H -0.1588 0.0300 0.3502 0.053 Uiso 1 1 calc R . .
H15B H -0.0900 0.0328 0.2808 0.053 Uiso 1 1 calc R . .
C16 C -0.0193(4) 0.0748(4) 0.3840(3) 0.0404(12) Uani 1 1 d . . .
H16 H -0.0412 0.0838 0.4363 0.049 Uiso 1 1 calc R . .
C17 C -0.1215(4) -0.2851(5) 0.4251(4) 0.0523(15) Uani 1 1 d . . .
C18 C -0.1816(5) -0.3193(6) 0.4877(4) 0.076(2) Uani 1 1 d . . .
H18A H -0.2085 -0.2450 0.5090 0.113 Uiso 1 1 calc R . .
H18B H -0.1431 -0.3624 0.5270 0.113 Uiso 1 1 calc R . .
H18C H -0.2330 -0.3731 0.4683 0.113 Uiso 1 1 calc R . .
C19 C -0.0255(4) 0.2979(4) 0.3880(3) 0.0466(13) Uani 1 1 d . . .
C20 C 0.0557(4) 0.4191(5) 0.2934(3) 0.0485(14) Uani 1 1 d . . .
C21 C 0.0928(4) 0.3059(4) 0.2642(3) 0.0425(12) Uani 1 1 d . . .
C22 C 0.0671(4) 0.2000(5) 0.2948(3) 0.0465(14) Uani 1 1 d . . .
H22 H 0.0896 0.1257 0.2744 0.056 Uiso 1 1 calc R . .
C23 C 0.1584(5) 0.3109(6) 0.2001(3) 0.0655(16) Uani 1 1 d . . .
H23A H 0.1688 0.3966 0.1861 0.098 Uiso 1 1 calc R . .
H23B H 0.1299 0.2664 0.1566 0.098 Uiso 1 1 calc R . .
H23C H 0.2192 0.2731 0.2161 0.098 Uiso 1 1 calc R . .
C24 C 0.6433(5) 0.3897(6) 0.3687(4) 0.083(2) Uani 1 1 d . . .
H24A H 0.6170 0.4629 0.3432 0.125 Uiso 1 1 calc R . .
H24B H 0.7036 0.3681 0.3474 0.125 Uiso 1 1 calc R . .
H24C H 0.6540 0.4064 0.4227 0.125 Uiso 1 1 calc R . .
C25 C 0.6009(7) 0.1164(7) 0.4036(4) 0.092(2) Uani 1 1 d . . .
H25A H 0.5540 0.0509 0.3955 0.137 Uiso 1 1 calc R . .
H25B H 0.6108 0.1327 0.4578 0.137 Uiso 1 1 calc R . .
H25C H 0.6610 0.0910 0.3834 0.137 Uiso 1 1 calc R . .
C26 C 0.4371(5) 0.3033(7) 0.3864(4) 0.078(2) Uani 1 1 d . . .
C27 C 0.4049(7) 0.4189(8) 0.3490(7) 0.125(3) Uani 1 1 d . . .
H27A H 0.4498 0.4848 0.3628 0.188 Uiso 1 1 calc R . .
H27B H 0.3420 0.4407 0.3654 0.188 Uiso 1 1 calc R . .
H27C H 0.4016 0.4076 0.2941 0.188 Uiso 1 1 calc R . .
C28 C 0.3656(6) 0.2042(10) 0.3648(5) 0.113(3) Uani 1 1 d . . .
H28A H 0.3853 0.1269 0.3891 0.170 Uiso 1 1 calc R . .
H28B H 0.3620 0.1935 0.3098 0.170 Uiso 1 1 calc R . .
H28C H 0.3033 0.2280 0.3813 0.170 Uiso 1 1 calc R . .
C29 C 0.4448(6) 0.3233(11) 0.4733(5) 0.124(4) Uani 1 1 d . . .
H29A H 0.4645 0.2467 0.4984 0.186 Uiso 1 1 calc R . .
H29B H 0.3830 0.3485 0.4903 0.186 Uiso 1 1 calc R . .
H29C H 0.4917 0.3874 0.4858 0.186 Uiso 1 1 calc R . .
C30 C 0.5771(3) 0.2857(4) 0.2021(3) 0.0381(12) Uani 1 1 d . . .
H30 H 0.5662 0.3759 0.2071 0.046 Uiso 1 1 calc R . .
C31 C 0.6851(4) 0.2601(5) 0.2023(3) 0.0462(13) Uani 1 1 d . . .
C32 C 0.7470(4) 0.3348(6) 0.1508(3) 0.0591(16) Uani 1 1 d . . .
C33 C 0.7587(4) 0.2542(6) 0.0809(3) 0.0680(17) Uani 1 1 d . . .
H33A H 0.7985 0.2968 0.0458 0.102 Uiso 1 1 calc R . .
H33B H 0.6963 0.2379 0.0559 0.102 Uiso 1 1 calc R . .
H33C H 0.7886 0.1764 0.0964 0.102 Uiso 1 1 calc R . .
C34 C 0.7060(5) 0.4555(6) 0.1255(4) 0.0677(18) Uani 1 1 d . . .
H34A H 0.7499 0.4970 0.0932 0.102 Uiso 1 1 calc R . .
H34B H 0.6957 0.5067 0.1697 0.102 Uiso 1 1 calc R . .
H34C H 0.6454 0.4419 0.0971 0.102 Uiso 1 1 calc R . .
C35 C 0.8440(4) 0.3505(9) 0.1913(5) 0.096(3) Uani 1 1 d . . .
H35A H 0.8851 0.3974 0.1593 0.144 Uiso 1 1 calc R . .
H35B H 0.8720 0.2697 0.2019 0.144 Uiso 1 1 calc R . .
H35C H 0.8373 0.3946 0.2388 0.144 Uiso 1 1 calc R . .
C36 C 0.5273(3) 0.2402(5) 0.1305(3) 0.0413(12) Uani 1 1 d . . .
H36 H 0.5438 0.2940 0.0876 0.050 Uiso 1 1 calc R . .
C37 C 0.4192(4) 0.2378(5) 0.1357(4) 0.0523(15) Uani 1 1 d . . .
H37 H 0.3992 0.2874 0.1794 0.063 Uiso 1 1 calc R . .
C38 C 0.3982(4) 0.1025(5) 0.1464(4) 0.0555(15) Uani 1 1 d . . .
H38A H 0.4003 0.0810 0.2007 0.067 Uiso 1 1 calc R . .
H38B H 0.3350 0.0809 0.1231 0.067 Uiso 1 1 calc R . .
C39 C 0.4749(4) 0.0384(4) 0.1075(3) 0.0476(14) Uani 1 1 d . . .
H39 H 0.4556 0.0273 0.0528 0.057 Uiso 1 1 calc R . .
C40 C 0.3658(5) 0.3954(7) 0.0567(5) 0.083(2) Uani 1 1 d . . .
C41 C 0.3050(5) 0.4236(9) -0.0171(6) 0.121(4) Uani 1 1 d . . .
H41A H 0.2758 0.3477 -0.0368 0.182 Uiso 1 1 calc R . .
H41B H 0.3457 0.4581 -0.0547 0.182 Uiso 1 1 calc R . .
H41C H 0.2554 0.4828 -0.0064 0.182 Uiso 1 1 calc R . .
C42 C 0.4625(4) -0.1833(5) 0.1084(3) 0.0549(15) Uani 1 1 d . . .
C43 C 0.5427(4) -0.3037(5) 0.2123(3) 0.0514(15) Uani 1 1 d . . .
C44 C 0.5841(4) -0.1909(5) 0.2409(3) 0.0552(14) Uani 1 1 d . . .
C45 C 0.5610(4) -0.0850(5) 0.2056(3) 0.0512(15) Uani 1 1 d . . .
H45 H 0.5867 -0.0106 0.2258 0.061 Uiso 1 1 calc R . .
C46 C 0.6493(5) -0.2003(7) 0.3096(4) 0.078(2) Uani 1 1 d . . .
H46A H 0.6549 -0.2863 0.3253 0.118 Uiso 1 1 calc R . .
H46B H 0.6241 -0.1518 0.3504 0.118 Uiso 1 1 calc R . .
H46C H 0.7120 -0.1689 0.2984 0.118 Uiso 1 1 calc R . .

loop_
_atom_site_aniso_label
_atom_site_aniso_U_11
_atom_site_aniso_U_22
_atom_site_aniso_U_33
_atom_site_aniso_U_23
_atom_site_aniso_U_13
_atom_site_aniso_U_12
Si1 0.0630(9) 0.0375(8) 0.0369(8) -0.0038(7) 0.0015(7) -0.0018(7)
Si2 0.0741(11) 0.0448(9) 0.0475(10) -0.0016(7) 0.0052(8) 0.0000(8)
O1 0.052(2) 0.0359(18) 0.035(2) 0.0003(16) 0.0017(17) 0.0028(16)
O2 0.055(2) 0.067(3) 0.072(3) 0.018(2) 0.008(2) -0.009(2)
O3 0.0454(19) 0.0252(17) 0.043(2) -0.0042(15) 0.0023(16) 0.0080(15)
O4 0.053(2) 0.033(2) 0.049(2) 0.0042(16) 0.0135(17) 0.0052(16)
O5 0.079(3) 0.032(2) 0.099(4) 0.005(2) 0.022(3) 0.006(2)
O6 0.099(3) 0.037(2) 0.059(3) -0.0052(19) 0.031(2) 0.010(2)
O7 0.114(3) 0.025(2) 0.073(3) 0.008(2) 0.012(3) -0.007(2)
O8 0.048(2) 0.042(2) 0.043(2) 0.0037(17) 0.0045(17) -0.0011(16)
O9 0.056(2) 0.068(3) 0.061(3) 0.025(2) -0.002(2) 0.017(2)
O10 0.055(2) 0.034(2) 0.057(2) 0.0004(17) 0.0006(19) 0.0026(17)
O11 0.079(3) 0.043(3) 0.103(4) 0.022(2) -0.037(3) -0.017(2)
O12 0.117(4) 0.051(3) 0.125(5) -0.003(3) -0.029(4) 0.000(3)
O13 0.133(4) 0.038(2) 0.076(3) -0.005(2) -0.050(3) -0.004(3)
O14 0.090(3) 0.038(2) 0.074(3) 0.012(2) -0.002(2) 0.016(2)
N1 0.054(3) 0.031(2) 0.042(3) -0.0010(19) 0.009(2) 0.001(2)
N2 0.070(3) 0.027(2) 0.053(3) -0.005(2) 0.002(3) 0.005(2)
N3 0.075(3) 0.030(2) 0.040(3) 0.001(2) -0.014(2) 0.000(2)
N4 0.071(3) 0.034(3) 0.058(3) -0.006(2) -0.011(3) -0.002(2)
C1 0.098(5) 0.069(4) 0.058(4) -0.003(3) -0.012(4) -0.035(4)
C2 0.102(5) 0.048(4) 0.056(4) -0.002(3) 0.012(4) 0.024(3)
C3 0.065(4) 0.045(3) 0.042(3) -0.004(3) 0.001(3) 0.005(3)
C4 0.079(4) 0.071(4) 0.041(3) 0.000(3) -0.006(3) 0.009(4)
C5 0.075(4) 0.052(3) 0.056(4) 0.005(3) 0.009(3) -0.007(3)
C6 0.079(4) 0.055(4) 0.060(4) 0.008(3) 0.007(3) 0.023(3)
C7 0.043(3) 0.029(3) 0.037(3) 0.003(2) 0.005(2) 0.009(2)
C8 0.052(3) 0.045(3) 0.042(3) -0.009(3) 0.004(3) 0.005(3)
C9 0.045(3) 0.051(4) 0.066(4) -0.001(3) -0.008(3) 0.009(3)
C13 0.055(3) 0.022(2) 0.037(3) 0.004(2) 0.003(2) 0.001(2)
C14 0.042(3) 0.029(2) 0.041(3) 0.003(2) 0.006(2) -0.002(2)
C15 0.044(3) 0.033(3) 0.056(4) 0.007(3) 0.008(3) 0.010(2)
C16 0.058(3) 0.023(3) 0.041(3) 0.002(2) 0.007(3) 0.006(2)
C17 0.052(3) 0.041(3) 0.064(4) 0.017(3) 0.002(3) 0.001(3)
C18 0.065(4) 0.079(5) 0.084(5) 0.041(4) 0.009(4) -0.003(4)
C19 0.069(3) 0.027(3) 0.044(3) -0.005(3) 0.001(3) 0.004(3)
C20 0.065(4) 0.035(3) 0.045(4) 0.000(3) -0.001(3) -0.004(3)
C21 0.057(3) 0.029(3) 0.041(3) 0.000(2) 0.000(2) -0.003(2)
C22 0.057(3) 0.038(3) 0.044(4) -0.005(3) 0.005(3) 0.005(3)
C23 0.087(4) 0.047(3) 0.065(4) 0.006(3) 0.023(3) -0.010(3)
C24 0.101(5) 0.073(5) 0.072(5) -0.012(4) -0.021(4) -0.008(4)
C25 0.148(7) 0.062(4) 0.065(5) 0.016(4) 0.002(5) 0.014(5)
C26 0.083(4) 0.069(4) 0.085(5) -0.013(4) 0.028(4) -0.001(4)
C27 0.108(7) 0.102(7) 0.169(9) 0.007(7) 0.039(6) 0.053(6)
C28 0.100(6) 0.144(8) 0.100(6) -0.040(6) 0.046(5) -0.047(6)
C29 0.128(7) 0.169(9) 0.080(6) -0.053(6) 0.049(5) -0.012(7)
C30 0.032(2) 0.035(3) 0.047(3) 0.006(2) -0.003(2) -0.001(2)
C31 0.045(3) 0.048(3) 0.046(3) 0.002(3) 0.006(3) 0.003(3)
C32 0.041(3) 0.076(4) 0.061(4) 0.003(3) 0.002(3) -0.007(3)
C33 0.067(4) 0.077(4) 0.061(4) 0.004(3) 0.008(3) -0.002(3)
C34 0.076(4) 0.050(4) 0.079(5) 0.010(3) 0.021(4) -0.010(3)
C35 0.054(4) 0.139(8) 0.094(6) 0.012(5) -0.002(4) -0.027(4)
C36 0.046(3) 0.029(3) 0.047(3) 0.006(2) -0.007(2) 0.002(2)
C37 0.044(3) 0.043(3) 0.067(4) 0.007(3) -0.021(3) -0.006(3)
C38 0.053(3) 0.039(3) 0.073(4) 0.014(3) -0.012(3) -0.007(3)
C39 0.066(4) 0.025(3) 0.050(3) 0.004(2) -0.016(3) -0.002(3)
C40 0.073(4) 0.058(5) 0.117(6) 0.008(4) -0.016(4) 0.001(4)
C41 0.070(5) 0.142(8) 0.150(8) 0.099(7) -0.013(5) 0.003(5)
C42 0.078(4) 0.029(3) 0.055(4) 0.000(3) -0.016(3) -0.005(3)
C43 0.066(4) 0.042(4) 0.046(4) 0.001(3) 0.004(3) 0.010(3)
C44 0.071(4) 0.042(3) 0.051(3) 0.001(3) -0.010(3) 0.003(3)
C45 0.082(4) 0.026(3) 0.043(3) 0.000(2) -0.018(3) -0.002(3)
C46 0.096(5) 0.065(4) 0.070(4) 0.001(4) -0.029(4) 0.018(4)

loop_
_atom_type_symbol
_atom_type_description
_atom_type_scat_dispersion_real
_atom_type_scat_dispersion_imag
_atom_type_scat_source
C C 0.0033 0.0016 'International Tables Vol C Tables 4.2.6.8 and 6.1.1.4'
H H 0.0000 0.0000 'International Tables Vol C Tables 4.2.6.8 and 6.1.1.4'
N N 0.0061 0.0033 'International Tables Vol C Tables 4.2.6.8 and 6.1.1.4'
O O 0.0106 0.0060 'International Tables Vol C Tables 4.2.6.8 and 6.1.1.4'
Si Si 0.0817 0.0704 'International Tables Vol C Tables 4.2.6.8 and 6.1.1.4'

loop_
_exptl_crystal_face_index_h
_exptl_crystal_face_index_k
_exptl_crystal_face_index_l
_exptl_crystal_face_perp_dist
1 0 0 0.050000
-1 0 0 0.050000
0 1 0 0.060000
0 -1 0 0.080000
0 0 1 0.060000
0 0 -1 0.070000

loop_
_geom_angle_atom_site_label_1
_geom_angle_atom_site_label_2
_geom_angle_atom_site_label_3
_geom_angle
O1 Si1 C2 111.9(3)
O1 Si1 C1 108.4(3)
C2 Si1 C1 109.0(4)
O1 Si1 C3 103.7(2)
C2 Si1 C3 111.4(3)
C1 Si1 C3 112.4(3)
O8 Si2 C25 107.1(3)
O8 Si2 C26 104.9(3)
C25 Si2 C26 110.8(4)
O8 Si2 C24 111.4(3)
C25 Si2 C24 112.0(4)
C26 Si2 C24 110.3(3)
C7 O1 Si1 123.5(3)
C16 O3 C13 110.5(3)
C17 O4 C14 115.5(4)
C30 O8 Si2 126.5(3)
C39 O10 C36 111.0(4)
C40 O11 C37 114.5(5)
C19 N1 C22 121.0(4)
C19 N1 C16 119.2(4)
C22 N1 C16 119.9(4)
C19 N2 C20 126.9(4)
C19 N2 H2 116.6
C20 N2 H2 116.6
C42 N3 C45 122.3(4)
C42 N3 C39 117.6(4)
C45 N3 C39 120.1(4)
C42 N4 C43 127.3(5)
C42 N4 H4 116.4
C43 N4 H4 116.4
Si1 C1 H1A 109.5
Si1 C1 H1B 109.5
H1A C1 H1B 109.5
Si1 C1 H1C 109.5
H1A C1 H1C 109.5
H1B C1 H1C 109.5
Si1 C2 H2A 109.5
Si1 C2 H2B 109.5
H2A C2 H2B 109.5
Si1 C2 H2C 109.5
H2A C2 H2C 109.5
H2B C2 H2C 109.5
C6 C3 C5 110.0(5)
C6 C3 C4 108.1(5)
C5 C3 C4 109.1(5)
C6 C3 Si1 109.9(4)
C5 C3 Si1 109.9(4)
C4 C3 Si1 109.9(4)
C3 C4 H4A 109.5
C3 C4 H4B 109.5
H4A C4 H4B 109.5
C3 C4 H4C 109.5
H4A C4 H4C 109.5
H4B C4 H4C 109.5
C3 C5 H5A 109.5
C3 C5 H5B 109.5
H5A C5 H5B 109.5
C3 C5 H5C 109.5
H5A C5 H5C 109.5
H5B C5 H5C 109.5
C3 C6 H6A 109.5
C3 C6 H6B 109.5
H6A C6 H6B 109.5
C3 C6 H6C 109.5
H6A C6 H6C 109.5
H6B C6 H6C 109.5
O1 C7 C8 109.3(4)
O1 C7 C13 107.8(4)
C8 C7 C13 112.1(4)
O1 C7 H7 109.2
C8 C7 H7 109.2
C13 C7 H7 109.2
O2 C8 C7 120.3(5)
O2 C8 C9 119.8(5)
C7 C8 C9 119.9(4)
C8 C9 C10 111.4(6)
C8 C9 C11 113.4(5)
C10 C9 C11 112.3(6)
C8 C9 C12 123.9(12)
C10 C9 C12 120.1(12)
C11 C9 C12 26.5(12)
C8 C9 C11 110.1(13)
C10 C9 C11 47.9(12)
C11 C9 C11 136.5(14)
C12 C9 C11 120.2(18)
C8 C9 C10 95.0(13)
C10 C9 C10 45.6(12)
C11 C9 C10 82.4(13)
C12 C9 C10 105.0(18)
C11 C9 C10 93.3(17)
C8 C9 C12 104.6(5)
C10 C9 C12 109.2(6)
C11 C9 C12 105.4(6)
C12 C9 C12 79.1(14)
C11 C9 C12 63.2(13)
C10 C9 C12 153.3(13)
C9 C10 H10A 109.5
C9 C10 H10B 109.5
H10A C10 H10B 109.5
C9 C10 H10C 109.5
H10A C10 H10C 109.5
H10B C10 H10C 109.5
C9 C11 H11A 109.5
C9 C11 H11B 109.5
H11A C11 H11B 109.5
C9 C11 H11C 109.5
H11A C11 H11C 109.5
H11B C11 H11C 109.5
C9 C12 H12A 109.5
C9 C12 H12B 109.5
H12A C12 H12B 109.5
C9 C12 H12C 109.5
H12A C12 H12C 109.5
H12B C12 H12C 109.5
C9 C10 H10D 109.5
C9 C10 H10E 109.5
H10D C10 H10E 109.5
C9 C10 H10F 109.5
H10D C10 H10F 109.5
H10E C10 H10F 109.5
C9 C11 H11D 109.5
C9 C11 H11E 109.5
H11D C11 H11E 109.5
C9 C11 H11F 109.5
H11D C11 H11F 109.5
H11E C11 H11F 109.5
C9 C12 H12D 109.5
C9 C12 H12E 109.5
H12D C12 H12E 109.5
C9 C12 H12F 109.5
H12D C12 H12F 109.5
H12E C12 H12F 109.5
O3 C13 C14 106.5(4)
O3 C13 C7 109.9(4)
C14 C13 C7 113.4(4)
O3 C13 H13 109.0
C14 C13 H13 109.0
C7 C13 H13 109.0
O4 C14 C15 107.3(4)
O4 C14 C13 111.6(4)
C15 C14 C13 104.2(4)
O4 C14 H14 111.2
C15 C14 H14 111.2
C13 C14 H14 111.2
C14 C15 C16 103.1(4)
C14 C15 H15A 111.1
C16 C15 H15A 111.1
C14 C15 H15B 111.1
C16 C15 H15B 111.1
H15A C15 H15B 109.1
O3 C16 N1 107.4(4)
O3 C16 C15 105.6(4)
N1 C16 C15 114.2(4)
O3 C16 H16 109.8
N1 C16 H16 109.8
C15 C16 H16 109.8
O5 C17 O4 121.7(5)
O5 C17 C18 126.3(5)
O4 C17 C18 112.1(5)
C17 C18 H18A 109.5
C17 C18 H18B 109.5
H18A C18 H18B 109.5
C17 C18 H18C 109.5
H18A C18 H18C 109.5
H18B C18 H18C 109.5
O6 C19 N1 122.0(5)
O6 C19 N2 122.9(5)
N1 C19 N2 115.1(5)
O7 C20 N2 120.0(5)
O7 C20 C21 124.8(5)
N2 C20 C21 115.2(4)
C22 C21 C20 118.6(5)
C22 C21 C23 122.1(5)
C20 C21 C23 119.3(5)
C21 C22 N1 123.1(5)
C21 C22 H22 118.5
N1 C22 H22 118.5
C21 C23 H23A 109.5
C21 C23 H23B 109.5
H23A C23 H23B 109.5
C21 C23 H23C 109.5
H23A C23 H23C 109.5
H23B C23 H23C 109.5
Si2 C24 H24A 109.5
Si2 C24 H24B 109.5
H24A C24 H24B 109.5
Si2 C24 H24C 109.5
H24A C24 H24C 109.5
H24B C24 H24C 109.5
Si2 C25 H25A 109.5
Si2 C25 H25B 109.5
H25A C25 H25B 109.5
Si2 C25 H25C 109.5
H25A C25 H25C 109.5
H25B C25 H25C 109.5
C27 C26 C28 108.0(8)
C27 C26 C29 109.0(8)
C28 C26 C29 111.1(7)
C27 C26 Si2 110.2(5)
C28 C26 Si2 109.7(5)
C29 C26 Si2 108.8(5)
C26 C27 H27A 109.5
C26 C27 H27B 109.5
H27A C27 H27B 109.5
C26 C27 H27C 109.5
H27A C27 H27C 109.5
H27B C27 H27C 109.5
C26 C28 H28A 109.5
C26 C28 H28B 109.5
H28A C28 H28B 109.5
C26 C28 H28C 109.5
H28A C28 H28C 109.5
H28B C28 H28C 109.5
C26 C29 H29A 109.5
C26 C29 H29B 109.5
H29A C29 H29B 109.5
C26 C29 H29C 109.5
H29A C29 H29C 109.5
H29B C29 H29C 109.5
O8 C30 C36 108.3(4)
O8 C30 C31 109.3(4)
C36 C30 C31 110.8(4)
O8 C30 H30 109.4
C36 C30 H30 109.4
C31 C30 H30 109.4
O9 C31 C32 121.1(5)
O9 C31 C30 119.1(5)
C32 C31 C30 119.8(5)
C34 C32 C35 111.4(6)
C34 C32 C31 114.9(5)
C35 C32 C31 107.9(5)
C34 C32 C33 108.6(5)
C35 C32 C33 108.1(5)
C31 C32 C33 105.6(5)
C32 C33 H33A 109.5
C32 C33 H33B 109.5
H33A C33 H33B 109.5
C32 C33 H33C 109.5
H33A C33 H33C 109.5
H33B C33 H33C 109.5
C32 C34 H34A 109.5
C32 C34 H34B 109.5
H34A C34 H34B 109.5
C32 C34 H34C 109.5
H34A C34 H34C 109.5
H34B C34 H34C 109.5
C32 C35 H35A 109.5
C32 C35 H35B 109.5
H35A C35 H35B 109.5
C32 C35 H35C 109.5
H35A C35 H35C 109.5
H35B C35 H35C 109.5
O10 C36 C30 110.5(4)
O10 C36 C37 106.0(4)
C30 C36 C37 112.0(4)
O10 C36 H36 109.4
C30 C36 H36 109.4
C37 C36 H36 109.4
O11 C37 C38 107.2(4)
O11 C37 C36 112.4(5)
C38 C37 C36 103.1(4)
O11 C37 H37 111.2
C38 C37 H37 111.2
C36 C37 H37 111.2
C39 C38 C37 104.1(5)
C39 C38 H38A 110.9
C37 C38 H38A 110.9
C39 C38 H38B 110.9
C37 C38 H38B 110.9
H38A C38 H38B 108.9
O10 C39 N3 107.7(4)
O10 C39 C38 105.8(4)
N3 C39 C38 113.5(5)
O10 C39 H39 109.9
N3 C39 H39 109.9
C38 C39 H39 109.9
O12 C40 O11 124.0(7)
O12 C40 C41 126.4(7)
O11 C40 C41 109.1(7)
C40 C41 H41A 109.5
C40 C41 H41B 109.5
H41A C41 H41B 109.5
C40 C41 H41C 109.5
H41A C41 H41C 109.5
H41B C41 H41C 109.5
O13 C42 N4 122.7(5)
O13 C42 N3 122.7(5)
N4 C42 N3 114.6(5)
O14 C43 N4 119.2(5)
O14 C43 C44 126.7(6)
N4 C43 C44 114.1(5)
C45 C44 C43 119.1(5)
C45 C44 C46 124.2(6)
C43 C44 C46 116.7(5)
C44 C45 N3 122.5(5)
C44 C45 H45 118.8
N3 C45 H45 118.8
C44 C46 H46A 109.5
C44 C46 H46B 109.5
H46A C46 H46B 109.5
C44 C46 H46C 109.5
H46A C46 H46C 109.5
H46B C46 H46C 109.5

loop_
_geom_bond_atom_site_label_1
_geom_bond_atom_site_label_2
_geom_bond_distance
Si1 O1 1.666(4)
Si1 C2 1.838(6)
Si1 C1 1.868(6)
Si1 C3 1.876(6)
Si2 O8 1.659(4)
Si2 C25 1.863(7)
Si2 C26 1.886(7)
Si2 C24 1.887(7)
O1 C7 1.432(6)
O2 C8 1.223(6)
O3 C16 1.421(6)
O3 C13 1.439(6)
O4 C17 1.341(6)
O4 C14 1.457(6)
O5 C17 1.209(7)
O6 C19 1.223(6)
O7 C20 1.221(6)
O8 C30 1.419(6)
O9 C31 1.206(6)
O10 C39 1.412(6)
O10 C36 1.440(6)
O11 C40 1.321(8)
O11 C37 1.433(7)
O12 C40 1.225(9)
O13 C42 1.218(7)
O14 C43 1.212(7)
N1 C19 1.375(6)
N1 C22 1.401(7)
N1 C16 1.448(6)
N2 C19 1.376(7)
N2 C20 1.386(7)
N2 H2 0.8800
N3 C42 1.367(7)
N3 C45 1.380(7)
N3 C39 1.466(7)
N4 C42 1.366(7)
N4 C43 1.406(8)
N4 H4 0.8800
C1 H1A 0.9800
C1 H1B 0.9800
C1 H1C 0.9800
C2 H2A 0.9800
C2 H2B 0.9800
C2 H2C 0.9800
C3 C6 1.517(8)
C3 C5 1.520(8)
C3 C4 1.559(8)
C4 H4A 0.9800
C4 H4B 0.9800
C4 H4C 0.9800
C5 H5A 0.9800
C5 H5B 0.9800
C5 H5C 0.9800
C6 H6A 0.9800
C6 H6B 0.9800
C6 H6C 0.9800
C7 C8 1.505(7)
C7 C13 1.534(6)
C7 H7 1.0000
C8 C9 1.529(7)
C9 C10 1.529(5)
C9 C11 1.540(5)
C9 C12 1.542(5)
C9 C11 1.547(5)
C9 C10 1.557(5)
C9 C12 1.558(5)
C10 H10A 0.9800
C10 H10B 0.9800
C10 H10C 0.9800
C11 H11A 0.9800
C11 H11B 0.9800
C11 H11C 0.9800
C12 H12A 0.9800
C12 H12B 0.9800
C12 H12C 0.9800
C10 H10D 0.9800
C10 H10E 0.9800
C10 H10F 0.9800
C11 H11D 0.9800
C11 H11E 0.9800
C11 H11F 0.9800
C12 H12D 0.9800
C12 H12E 0.9800
C12 H12F 0.9800
C13 C14 1.514(7)
C13 H13 1.0000
C14 C15 1.511(7)
C14 H14 1.0000
C15 C16 1.513(7)
C15 H15A 0.9900
C15 H15B 0.9900
C16 H16 1.0000
C17 C18 1.485(9)
C18 H18A 0.9800
C18 H18B 0.9800
C18 H18C 0.9800
C20 C21 1.449(7)
C21 C22 1.335(7)
C21 C23 1.509(7)
C22 H22 0.9500
C23 H23A 0.9800
C23 H23B 0.9800
C23 H23C 0.9800
C24 H24A 0.9800
C24 H24B 0.9800
C24 H24C 0.9800
C25 H25A 0.9800
C25 H25B 0.9800
C25 H25C 0.9800
C26 C27 1.485(11)
C26 C28 1.514(10)
C26 C29 1.554(10)
C27 H27A 0.9800
C27 H27B 0.9800
C27 H27C 0.9800
C28 H28A 0.9800
C28 H28B 0.9800
C28 H28C 0.9800
C29 H29A 0.9800
C29 H29B 0.9800
C29 H29C 0.9800
C30 C36 1.500(7)
C30 C31 1.552(7)
C30 H30 1.0000
C31 C32 1.535(8)
C32 C34 1.497(9)
C32 C35 1.519(9)
C32 C33 1.537(9)
C33 H33A 0.9800
C33 H33B 0.9800
C33 H33C 0.9800
C34 H34A 0.9800
C34 H34B 0.9800
C34 H34C 0.9800
C35 H35A 0.9800
C35 H35B 0.9800
C35 H35C 0.9800
C36 C37 1.536(8)
C36 H36 1.0000
C37 C38 1.519(8)
C37 H37 1.0000
C38 C39 1.494(8)
C38 H38A 0.9900
C38 H38B 0.9900
C39 H39 1.0000
C40 C41 1.555(12)
C41 H41A 0.9800
C41 H41B 0.9800
C41 H41C 0.9800
C43 C44 1.441(8)
C44 C45 1.345(8)
C44 C46 1.490(8)
C45 H45 0.9500
C46 H46A 0.9800
C46 H46B 0.9800
C46 H46C 0.9800

loop_
_geom_hbond_atom_site_label_D
_geom_hbond_atom_site_label_H
_geom_hbond_atom_site_label_A
_geom_hbond_distance_DH
_geom_hbond_distance_HA
_geom_hbond_distance_DA
_geom_hbond_angle_DHA
_geom_hbond_site_symmetry_A
N2 H2 O5 0.88 2.05 2.902(6) 161.6 1_565
N4 H4 O12 0.88 2.07 2.939(7) 169.3 1_545

loop_
_geom_torsion_atom_site_label_1
_geom_torsion_atom_site_label_2
_geom_torsion_atom_site_label_3
_geom_torsion_atom_site_label_4
_geom_torsion
C2 Si1 O1 C7 -37.6(4)
C1 Si1 O1 C7 82.7(4)
C3 Si1 O1 C7 -157.7(3)
C25 Si2 O8 C30 -125.9(4)
C26 Si2 O8 C30 116.3(4)
C24 Si2 O8 C30 -3.0(5)
O1 Si1 C3 C6 -47.8(5)
C2 Si1 C3 C6 -168.3(4)
C1 Si1 C3 C6 69.0(5)
O1 Si1 C3 C5 73.3(4)
C2 Si1 C3 C5 -47.2(5)
C1 Si1 C3 C5 -169.9(4)
O1 Si1 C3 C4 -166.7(4)
C2 Si1 C3 C4 72.8(5)
C1 Si1 C3 C4 -49.9(5)
Si1 O1 C7 C8 96.2(4)
Si1 O1 C7 C13 -141.8(3)
O1 C7 C8 O2 16.5(6)
C13 C7 C8 O2 -103.0(5)
O1 C7 C8 C9 -164.1(4)
C13 C7 C8 C9 76.4(5)
O2 C8 C9 C10 -37.3(8)
C7 C8 C9 C10 143.3(6)
O2 C8 C9 C11 -165.1(6)
C7 C8 C9 C11 15.5(7)
O2 C8 C9 C12 167.0(17)
C7 C8 C9 C12 -12.3(18)
O2 C8 C9 C11 14.1(15)
C7 C8 C9 C11 -165.2(14)
O2 C8 C9 C10 -81.2(13)
C7 C8 C9 C10 99.4(13)
O2 C8 C9 C12 80.5(6)
C7 C8 C9 C12 -98.8(6)
C16 O3 C13 C14 1.7(5)
C16 O3 C13 C7 124.8(4)
O1 C7 C13 O3 -75.9(5)
C8 C7 C13 O3 44.5(5)
O1 C7 C13 C14 43.1(5)
C8 C7 C13 C14 163.5(4)
C17 O4 C14 C15 171.0(5)
C17 O4 C14 C13 -75.5(5)
O3 C13 C14 O4 -97.4(4)
C7 C13 C14 O4 141.6(4)
O3 C13 C14 C15 18.1(5)
C7 C13 C14 C15 -102.9(5)
O4 C14 C15 C16 88.8(4)
C13 C14 C15 C16 -29.7(5)
C13 O3 C16 N1 -143.1(4)
C13 O3 C16 C15 -20.9(5)
C19 N1 C16 O3 -140.4(4)
C22 N1 C16 O3 41.4(6)
C19 N1 C16 C15 102.9(5)
C22 N1 C16 C15 -75.3(6)
C14 C15 C16 O3 31.3(5)
C14 C15 C16 N1 149.1(4)
C14 O4 C17 O5 2.9(8)
C14 O4 C17 C18 -175.2(5)
C22 N1 C19 O6 -179.0(5)
C16 N1 C19 O6 2.9(8)
C22 N1 C19 N2 1.2(7)
C16 N1 C19 N2 -177.0(5)
C20 N2 C19 O6 -178.7(5)
C20 N2 C19 N1 1.2(8)
C19 N2 C20 O7 176.2(5)
C19 N2 C20 C21 -3.9(8)
O7 C20 C21 C22 -175.9(6)
N2 C20 C21 C22 4.2(7)
O7 C20 C21 C23 3.7(9)
N2 C20 C21 C23 -176.2(5)
C20 C21 C22 N1 -2.3(8)
C23 C21 C22 N1 178.1(5)
C19 N1 C22 C21 -0.6(8)
C16 N1 C22 C21 177.6(5)
O8 Si2 C26 C27 -66.8(6)
C25 Si2 C26 C27 177.9(6)
C24 Si2 C26 C27 53.2(7)
O8 Si2 C26 C28 52.0(6)
C25 Si2 C26 C28 -63.3(7)
C24 Si2 C26 C28 172.1(6)
O8 Si2 C26 C29 173.7(6)
C25 Si2 C26 C29 58.4(7)
C24 Si2 C26 C29 -66.2(7)
Si2 O8 C30 C36 -168.9(3)
Si2 O8 C30 C31 70.2(5)
O8 C30 C31 O9 12.0(7)
C36 C30 C31 O9 -107.4(6)
O8 C30 C31 C32 -168.6(5)
C36 C30 C31 C32 72.0(6)
O9 C31 C32 C34 -159.2(6)
C30 C31 C32 C34 21.4(8)
O9 C31 C32 C35 -34.2(8)
C30 C31 C32 C35 146.4(6)
O9 C31 C32 C33 81.2(6)
C30 C31 C32 C33 -98.2(6)
C39 O10 C36 C30 124.1(4)
C39 O10 C36 C37 2.5(5)
O8 C30 C36 O10 -70.6(5)
C31 C30 C36 O10 49.3(5)
O8 C30 C36 C37 47.3(5)
C31 C30 C36 C37 167.3(4)
C40 O11 C37 C38 167.5(6)
C40 O11 C37 C36 -79.9(7)
O10 C36 C37 O11 -98.3(5)
C30 C36 C37 O11 141.1(4)
O10 C36 C37 C38 16.8(6)
C30 C36 C37 C38 -103.8(5)
O11 C37 C38 C39 89.9(5)
C36 C37 C38 C39 -29.0(6)
C36 O10 C39 N3 -143.1(4)
C36 O10 C39 C38 -21.4(5)
C42 N3 C39 O10 -145.3(5)
C45 N3 C39 O10 37.0(7)
C42 N3 C39 C38 97.9(6)
C45 N3 C39 C38 -79.7(6)
C37 C38 C39 O10 31.4(6)
C37 C38 C39 N3 149.2(5)
C37 O11 C40 O12 10.8(12)
C37 O11 C40 C41 -176.3(6)
C43 N4 C42 O13 -178.5(6)
C43 N4 C42 N3 1.7(9)
C45 N3 C42 O13 -178.8(6)
C39 N3 C42 O13 3.6(9)
C45 N3 C42 N4 1.1(8)
C39 N3 C42 N4 -176.6(5)
C42 N4 C43 O14 176.0(6)
C42 N4 C43 C44 -4.4(9)
O14 C43 C44 C45 -176.0(6)
N4 C43 C44 C45 4.4(8)
O14 C43 C44 C46 2.9(9)
N4 C43 C44 C46 -176.7(5)
C43 C44 C45 N3 -2.3(9)
C46 C44 C45 N3 178.9(6)
C42 N3 C45 C44 -0.7(9)
C39 N3 C45 C44 176.9(6)

loop_
_reflns_scale_group_code
_reflns_scale_meas_F
1 1.0
